data_1512140
loop_
_publ_author_name
'Wang, Liang'
'Chen, Yanli'
'Bian, Yongzhong'
'Jiang, Jianzhuang'

_publ_section_title
;
 Porphyrin Nanocrystal Synthesized via Chemical Reaction Route:
 pH-Sensitive Reversible Transformation between Nanocrystals and Bulk
 Single Crystal
;
_journal_issue 33
_journal_name_full 'The Journal of Physical Chemistry C'
_journal_page_first 17352
_journal_paper_doi 10.1021/jp4056544
_journal_volume 117
_journal_year 2013
_chemical_formula_sum 'C40 H34 Cl4 N8 O10'
_chemical_formula_weight 928.55
_chemical_name_systematic
; 
 ? 
;
_space_group_IT_number 2
_symmetry_cell_setting triclinic
_symmetry_space_group_name_Hall '-P 1'
_symmetry_space_group_name_H-M 'P -1'
_atom_sites_solution_hydrogens geom
_atom_sites_solution_primary direct
_atom_sites_solution_secondary difmap
_audit_creation_method SHELXL-97
_cell_angle_alpha 79.003(9)
_cell_angle_beta 88.852(7)
_cell_angle_gamma 84.498(8)
_cell_formula_units_Z 1
_cell_length_a 5.6982(4)
_cell_length_b 13.6181(16)
_cell_length_c 14.3180(13)
_cell_measurement_temperature 293(2)
_cell_volume 1085.63(18)
_computing_structure_refinement 'SHELXL-97 (Sheldrick, 1997)'
_computing_structure_solution 'SHELXS-97 (Sheldrick, 1990)'
_diffrn_ambient_temperature 293(2)
_diffrn_measured_fraction_theta_full 0.952
_diffrn_measured_fraction_theta_max 0.952
_diffrn_radiation_monochromator graphite
_diffrn_radiation_source 'fine-focus sealed tube'
_diffrn_radiation_type CuK\a
_diffrn_radiation_wavelength 1.54184
_diffrn_reflns_av_R_equivalents 0.0278
_diffrn_reflns_av_sigmaI/netI 0.0473
_diffrn_reflns_limit_h_max 2
_diffrn_reflns_limit_h_min -6
_diffrn_reflns_limit_k_max 15
_diffrn_reflns_limit_k_min -15
_diffrn_reflns_limit_l_max 16
_diffrn_reflns_limit_l_min -16
_diffrn_reflns_number 4711
_diffrn_reflns_theta_full 60.49
_diffrn_reflns_theta_max 60.49
_diffrn_reflns_theta_min 4.99
_exptl_absorpt_coefficient_mu 3.040
_exptl_absorpt_correction_T_max 0.5054
_exptl_absorpt_correction_T_min 0.4525
_exptl_crystal_density_diffrn 1.420
_exptl_crystal_density_method 'not measured'
_exptl_crystal_F_000 478
_exptl_crystal_size_max 0.31
_exptl_crystal_size_mid 0.28
_exptl_crystal_size_min 0.26
_refine_diff_density_max 0.996
_refine_diff_density_min -0.874
_refine_diff_density_rms 0.083
_refine_ls_extinction_method none
_refine_ls_goodness_of_fit_ref 1.094
_refine_ls_hydrogen_treatment mixed
_refine_ls_matrix_type full
_refine_ls_number_parameters 280
_refine_ls_number_reflns 3125
_refine_ls_number_restraints 1
_refine_ls_restrained_S_all 1.220
_refine_ls_R_factor_all 0.1118
_refine_ls_R_factor_gt 0.0887
_refine_ls_shift/su_max 0.000
_refine_ls_shift/su_mean 0.000
_refine_ls_structure_factor_coef Fsqd
_refine_ls_weighting_details 'calc w=1/[\s^2^(Fo^2^)+(0.1909P)^2^+0.2549P] where P=(Fo^2^+2Fc^2^)/3'
_refine_ls_weighting_scheme calc
_refine_ls_wR_factor_gt 0.2626
_refine_ls_wR_factor_ref 0.2880
_reflns_number_gt 2231
_reflns_number_total 3125
_reflns_threshold_expression >2sigma(I)
_cod_data_source_file jp4056544_si_002.cif
_cod_data_source_block 120605a
_cod_depositor_comments
;
The following automatic conversions were performed:

'_symmetry_cell_setting' value 'Triclinic' changed to 'triclinic'
according to /home/saulius/struct/CIF-dictionaries/cif_core.dic
dictionary named 'cif_core.dic' version 2.4.2 from 2011-04-26.

Automatic conversion script
Id: cif_fix_values 1891 2012-01-12 08:04:46Z andrius 
;
_cod_original_sg_symbol_H-M P-1
_cod_database_code 1512140

loop_
_symmetry_equiv_pos_as_xyz
'x, y, z'
'-x, -y, -z'

loop_
_atom_site_label
_atom_site_type_symbol
_atom_site_fract_x
_atom_site_fract_y
_atom_site_fract_z
_atom_site_U_iso_or_equiv
_atom_site_adp_type
_atom_site_occupancy
_atom_site_symmetry_multiplicity
_atom_site_calc_flag
_atom_site_refinement_flags
N1 N 0.2597(8) 0.1247(3) 0.9795(3) 0.0495(10) Uani 1 1 d .
N2 N 0.6882(7) 0.0539(3) 0.8782(3) 0.0494(10) Uani 1 1 d .
H2 H 0.6149 0.0295 0.9291 0.059 Uiso 1 1 calc R
C8 C 0.6334(9) 0.1450(4) 0.8229(4) 0.0522(12) Uani 1 1 d .
C2 C 0.4462(9) 0.2167(4) 0.8374(3) 0.0485(12) Uani 1 1 d .
N3 N 0.3848(9) 0.4886(4) 0.6376(4) 0.0657(14) Uani 1 1 d .
H3 H 0.3821 0.5439 0.5968 0.079 Uiso 1 1 calc R
C14 C 0.0839(9) 0.1513(4) 1.0391(3) 0.0496(12) Uani 1 1 d .
C1 C 0.2822(9) 0.2075(4) 0.9110(3) 0.0486(12) Uani 1 1 d .
C3 C 0.4285(9) 0.3137(4) 0.7666(4) 0.0523(13) Uani 1 1 d .
C13 C -0.0054(10) 0.2544(4) 1.0071(4) 0.0564(13) Uani 1 1 d .
H13 H -0.1231 0.2905 1.0359 0.068 Uiso 1 1 calc R
C11 C 0.8786(9) 0.0069(4) 0.8402(4) 0.0506(12) Uani 1 1 d .
C16 C -0.1690(9) 0.1334(4) 1.1825(4) 0.0533(13) Uani 1 1 d .
C15 C 0.0157(9) 0.0900(4) 1.1239(3) 0.0489(12) Uani 1 1 d .
C18 C -0.5438(10) 0.2211(5) 1.2040(6) 0.0734(18) Uani 1 1 d .
H18 H -0.6883 0.2515 1.1795 0.088 Uiso 1 1 calc R
C20 C -0.1218(10) 0.1339(4) 1.2784(4) 0.0573(13) Uani 1 1 d .
H20 H 0.0206 0.1040 1.3057 0.069 Uiso 1 1 calc R
C12 C 0.1149(10) 0.2888(4) 0.9270(4) 0.0577(14) Uani 1 1 d .
H12 H 0.0936 0.3527 0.8895 0.069 Uiso 1 1 calc R
C17 C -0.3847(10) 0.1769(5) 1.1466(5) 0.0642(15) Uani 1 1 d .
H17 H -0.4234 0.1766 1.0838 0.077 Uiso 1 1 calc R
C9 C 0.7980(10) 0.1581(4) 0.7462(4) 0.0596(14) Uani 1 1 d .
H9 H 0.8000 0.2141 0.6976 0.072 Uiso 1 1 calc R
C10 C 0.9495(10) 0.0750(4) 0.7568(4) 0.0601(14) Uani 1 1 d .
H10 H 1.0770 0.0634 0.7176 0.072 Uiso 1 1 calc R
N4 N -0.4913(10) 0.2202(4) 1.2936(4) 0.0726(15) Uani 1 1 d .
H4A H -0.5930 0.2475 1.3284 0.087 Uiso 1 1 calc R
C19 C -0.2874(12) 0.1788(5) 1.3314(4) 0.0677(16) Uani 1 1 d .
H19 H -0.2559 0.1801 1.3946 0.081 Uiso 1 1 calc R
C4 C 0.2653(12) 0.3303(5) 0.6947(5) 0.0738(18) Uani 1 1 d .
H4 H 0.1652 0.2814 0.6899 0.089 Uiso 1 1 calc R
C7 C 0.5687(12) 0.3883(5) 0.7708(5) 0.0745(18) Uani 1 1 d .
H7 H 0.6898 0.3793 0.8151 0.089 Uiso 1 1 calc R
C5 C 0.2498(12) 0.4193(6) 0.6294(5) 0.0776(19) Uani 1 1 d .
H5 H 0.1425 0.4297 0.5796 0.093 Uiso 1 1 calc R
C6 C 0.5286(15) 0.4694(6) 0.7128(6) 0.096(2) Uani 1 1 d .
H6 H 0.6085 0.5226 0.7235 0.115 Uiso 1 1 calc R
Cl2 Cl 0.0203(4) 0.57541(19) 0.81600(17) 0.1074(8) Uani 1 1 d .
O1 O 0.1770(14) 0.3161(6) 0.3869(8) 0.172(5) Uani 1 1 d .
H1A H 0.2104 0.3766 0.3714 0.206 Uiso 1 1 d RD
H1B H 0.0519 0.3129 0.3567 0.206 Uiso 1 1 d R
Cl1 Cl 0.2375(3) 0.67031(12) 0.48376(10) 0.0799(7) Uani 1 1 d .
O2 O 0.207(3) 0.0336(9) 0.4615(8) 0.205(5) Uani 1 1 d .
O3 O 0.420(3) 0.1251(13) 0.5734(10) 0.227(6) Uani 1 1 d .
O4 O 0.503(3) 0.4322(12) 0.0862(12) 0.230(6) Uani 1 1 d .
O5 O 0.251(3) 0.5037(13) 0.0161(14) 0.253(7) Uani 1 1 d .

loop_
_atom_site_aniso_label
_atom_site_aniso_U_11
_atom_site_aniso_U_22
_atom_site_aniso_U_33
_atom_site_aniso_U_23
_atom_site_aniso_U_13
_atom_site_aniso_U_12
N1 0.063(2) 0.042(2) 0.040(2) -0.0027(17) 0.0053(17) 0.0002(18)
N2 0.058(2) 0.043(2) 0.041(2) 0.0012(17) 0.0082(17) 0.0011(18)
C8 0.060(3) 0.040(3) 0.052(3) 0.001(2) 0.005(2) -0.002(2)
C2 0.057(3) 0.039(3) 0.045(3) 0.002(2) 0.000(2) -0.001(2)
N3 0.081(3) 0.041(3) 0.064(3) 0.012(2) 0.019(2) 0.007(2)
C14 0.060(3) 0.045(3) 0.041(2) -0.004(2) 0.004(2) 0.002(2)
C1 0.056(3) 0.041(3) 0.045(3) -0.002(2) -0.009(2) 0.003(2)
C3 0.057(3) 0.044(3) 0.047(3) 0.009(2) 0.004(2) 0.005(2)
C13 0.070(3) 0.043(3) 0.051(3) -0.004(2) 0.004(2) 0.012(2)
C11 0.054(3) 0.047(3) 0.048(3) -0.003(2) 0.006(2) -0.005(2)
C16 0.057(3) 0.049(3) 0.053(3) -0.009(2) 0.004(2) -0.003(2)
C15 0.054(3) 0.045(3) 0.044(3) -0.001(2) 0.001(2) -0.001(2)
C18 0.051(3) 0.071(4) 0.096(5) -0.017(3) 0.005(3) 0.004(3)
C20 0.064(3) 0.059(4) 0.046(3) -0.004(2) 0.008(2) -0.006(2)
C12 0.072(3) 0.041(3) 0.051(3) 0.006(2) 0.002(2) 0.009(2)
C17 0.058(3) 0.062(4) 0.073(4) -0.017(3) 0.001(3) 0.000(3)
C9 0.068(3) 0.048(3) 0.054(3) 0.009(2) 0.013(2) -0.002(2)
C10 0.062(3) 0.052(3) 0.058(3) 0.006(2) 0.019(2) 0.001(2)
N4 0.072(3) 0.067(4) 0.081(4) -0.024(3) 0.023(3) -0.002(3)
C19 0.082(4) 0.066(4) 0.055(3) -0.010(3) 0.020(3) -0.010(3)
C4 0.076(4) 0.070(4) 0.066(4) 0.016(3) -0.009(3) -0.017(3)
C7 0.080(4) 0.053(4) 0.083(4) 0.009(3) -0.022(3) -0.009(3)
C5 0.079(4) 0.077(5) 0.064(4) 0.020(3) -0.013(3) -0.003(3)
C6 0.110(6) 0.064(5) 0.110(6) -0.010(4) -0.030(5) 0.003(4)
Cl2 0.1135(16) 0.1072(18) 0.0985(14) -0.0242(12) -0.0028(12) 0.0156(12)
O1 0.128(6) 0.114(6) 0.293(13) -0.091(7) 0.110(7) -0.031(5)
Cl1 0.1130(13) 0.0626(11) 0.0513(9) 0.0084(7) 0.0135(8) 0.0148(8)
O2 0.277(13) 0.156(9) 0.164(9) 0.014(7) -0.102(9) 0.008(9)
O3 0.277(16) 0.265(16) 0.157(9) -0.064(10) 0.038(10) -0.082(13)
O4 0.190(11) 0.216(14) 0.258(16) 0.010(12) 0.018(11) -0.002(10)
O5 0.227(13) 0.240(17) 0.288(19) -0.061(15) -0.072(13) 0.039(12)

loop_
_atom_type_symbol
_atom_type_description
_atom_type_scat_dispersion_real
_atom_type_scat_dispersion_imag
_atom_type_scat_source
C C 0.0181 0.0091 'International Tables Vol C Tables 4.2.6.8 and 6.1.1.4'
H H 0.0000 0.0000 'International Tables Vol C Tables 4.2.6.8 and 6.1.1.4'
O O 0.0492 0.0322 'International Tables Vol C Tables 4.2.6.8 and 6.1.1.4'
N N 0.0311 0.0180 'International Tables Vol C Tables 4.2.6.8 and 6.1.1.4'
Cl Cl 0.3639 0.7018 'International Tables Vol C Tables 4.2.6.8 and 6.1.1.4'

loop_
_geom_angle_atom_site_label_1
_geom_angle_atom_site_label_2
_geom_angle_atom_site_label_3
_geom_angle
_geom_angle_site_symmetry_1
_geom_angle_site_symmetry_3
C1 N1 C14 106.3(4) . .
C8 N2 C11 109.1(4) . .
C8 N2 H2 125.5 . .
C11 N2 H2 125.5 . .
N2 C8 C2 126.7(5) . .
N2 C8 C9 108.4(4) . .
C2 C8 C9 124.9(5) . .
C1 C2 C8 127.0(5) . .
C1 C2 C3 117.1(4) . .
C8 C2 C3 115.9(4) . .
C5 N3 C6 116.4(5) . .
C5 N3 H3 121.8 . .
C6 N3 H3 121.8 . .
N1 C14 C15 125.0(5) . .
N1 C14 C13 110.0(4) . .
C15 C14 C13 124.7(5) . .
N1 C1 C2 126.5(5) . .
N1 C1 C12 110.1(5) . .
C2 C1 C12 123.3(5) . .
C7 C3 C4 117.5(5) . .
C7 C3 C2 122.4(5) . .
C4 C3 C2 120.1(5) . .
C12 C13 C14 106.8(5) . .
C12 C13 H13 126.6 . .
C14 C13 H13 126.6 . .
N2 C11 C15 126.0(4) . 2_657
N2 C11 C10 107.3(5) . .
C15 C11 C10 126.7(5) 2_657 .
C17 C16 C20 117.7(5) . .
C17 C16 C15 123.0(5) . .
C20 C16 C15 119.3(5) . .
C11 C15 C14 124.4(5) 2_657 .
C11 C15 C16 117.8(4) 2_657 .
C14 C15 C16 117.7(5) . .
N4 C18 C17 120.3(6) . .
N4 C18 H18 119.8 . .
C17 C18 H18 119.8 . .
C19 C20 C16 119.4(5) . .
C19 C20 H20 120.3 . .
C16 C20 H20 120.3 . .
C13 C12 C1 106.8(5) . .
C13 C12 H12 126.6 . .
C1 C12 H12 126.6 . .
C16 C17 C18 119.8(6) . .
C16 C17 H17 120.1 . .
C18 C17 H17 120.1 . .
C10 C9 C8 107.6(5) . .
C10 C9 H9 126.2 . .
C8 C9 H9 126.2 . .
C9 C10 C11 107.6(5) . .
C9 C10 H10 126.2 . .
C11 C10 H10 126.2 . .
C19 N4 C18 122.0(5) . .
C19 N4 H4A 119.0 . .
C18 N4 H4A 119.0 . .
N4 C19 C20 120.7(6) . .
N4 C19 H19 119.7 . .
C20 C19 H19 119.7 . .
C3 C4 C5 120.1(6) . .
C3 C4 H4 120.0 . .
C5 C4 H4 120.0 . .
C6 C7 C3 117.5(7) . .
C6 C7 H7 121.2 . .
C3 C7 H7 121.2 . .
N3 C5 C4 119.9(6) . .
N3 C5 H5 120.0 . .
C4 C5 H5 120.0 . .
C7 C6 N3 127.9(8) . .
C7 C6 H6 116.1 . .
N3 C6 H6 116.1 . .
H1A O1 H1B 105.8 . .

loop_
_geom_bond_atom_site_label_1
_geom_bond_atom_site_label_2
_geom_bond_distance
_geom_bond_site_symmetry_2
N1 C1 1.361(7) .
N1 C14 1.369(7) .
N2 C8 1.350(7) .
N2 C11 1.363(7) .
N2 H2 0.8600 .
C8 C2 1.415(8) .
C8 C9 1.427(8) .
C2 C1 1.390(7) .
C2 C3 1.501(7) .
N3 C5 1.297(9) .
N3 C6 1.337(10) .
N3 H3 0.8600 .
C14 C15 1.407(7) .
C14 C13 1.438(8) .
C1 C12 1.440(8) .
C3 C7 1.361(9) .
C3 C4 1.373(9) .
C13 C12 1.352(8) .
C13 H13 0.9300 .
C11 C15 1.403(8) 2_657
C11 C10 1.442(7) .
C16 C17 1.377(8) .
C16 C20 1.407(8) .
C16 C15 1.481(7) .
C15 C11 1.403(8) 2_657
C18 N4 1.320(10) .
C18 C17 1.384(9) .
C18 H18 0.9300 .
C20 C19 1.370(8) .
C20 H20 0.9300 .
C12 H12 0.9300 .
C17 H17 0.9300 .
C9 C10 1.343(8) .
C9 H9 0.9300 .
C10 H10 0.9300 .
N4 C19 1.321(9) .
N4 H4A 0.8600 .
C19 H19 0.9300 .
C4 C5 1.379(9) .
C4 H4 0.9300 .
C7 C6 1.253(10) .
C7 H7 0.9300 .
C5 H5 0.9300 .
C6 H6 0.9300 .
O1 H1A 0.8499 .
O1 H1B 0.8500 .
